data_1515988
loop_
_publ_author_name
'Culf, Adrian S.'
'Cuperlovi\'c-Culf, Miroslava'
'L\'eger, Daniel A'
'Decken, Andreas'

_publ_section_title
;
 Small Head-to-Tail Macrocyclic \a-Peptoids.
;
_journal_issue 10
_journal_name_full 'Organic letters'
_journal_page_first 2780
_journal_page_last 2783
_journal_paper_doi 10.1021/ol501102b
_journal_volume 16
_journal_year 2014
_chemical_formula_moiety 'C36 H36 N4 O4'
_chemical_formula_sum 'C36 H36 N4 O4'
_chemical_formula_weight 588.69
_space_group_IT_number 61
_symmetry_cell_setting orthorhombic
_symmetry_Int_Tables_number 61
_symmetry_space_group_name_Hall '-P 2ac 2ab'
_symmetry_space_group_name_H-M 'P b c a'
_atom_sites_solution_hydrogens difmap
_atom_sites_solution_primary direct
_atom_sites_solution_secondary difmap
_audit_creation_method SHELXL-97
_cell_angle_alpha 90.00
_cell_angle_beta 90.00
_cell_angle_gamma 90.00
_cell_formula_units_Z 4
_cell_length_a 10.915(4)
_cell_length_b 10.002(3)
_cell_length_c 27.209(9)
_cell_measurement_reflns_used 5312
_cell_measurement_temperature 188(1)
_cell_measurement_theta_max 27.37
_cell_measurement_theta_min 2.86
_cell_volume 2970.5(17)
_computing_cell_refinement 'Bruker SMART'
_computing_data_collection 'Bruker SMART'
_computing_data_reduction 'Bruker SAINT'
_computing_molecular_graphics 'Bruker SHELXTL (Sheldrick, 2008)'
_computing_publication_material 'Bruker SHELXTL (Sheldrick, 2008)'
_computing_structure_refinement 'SHELXL-97 (Sheldrick, 2008)'
_computing_structure_solution 'SHELXS-97 (Sheldrick, 2008)'
_diffrn_ambient_temperature 188(1)
_diffrn_measured_fraction_theta_full 1.000
_diffrn_measured_fraction_theta_max 0.963
_diffrn_measurement_device_type 'Bruker AXS SMART1000/P4'
_diffrn_measurement_method '\f and \w scans'
_diffrn_radiation_monochromator graphite
_diffrn_radiation_probe x-ray
_diffrn_radiation_type MoK\a
_diffrn_radiation_wavelength 0.71073
_diffrn_reflns_av_R_equivalents 0.0736
_diffrn_reflns_av_sigmaI/netI 0.0578
_diffrn_reflns_limit_h_max 14
_diffrn_reflns_limit_h_min -14
_diffrn_reflns_limit_k_max 12
_diffrn_reflns_limit_k_min -11
_diffrn_reflns_limit_l_max 35
_diffrn_reflns_limit_l_min -35
_diffrn_reflns_number 18116
_diffrn_reflns_theta_full 25.00
_diffrn_reflns_theta_max 27.50
_diffrn_reflns_theta_min 1.50
_diffrn_source 'fine-focus sealed tube'
_diffrn_source_type K760
_diffrn_standards_decay_% 0
_diffrn_standards_interval_count 0
_diffrn_standards_interval_time 0
_diffrn_standards_number 0
_exptl_absorpt_coefficient_mu 0.087
_exptl_absorpt_correction_T_max 0.9978
_exptl_absorpt_correction_T_min 0.9417
_exptl_absorpt_correction_type multi-scan
_exptl_absorpt_process_details 'SADABS (Sheldrick, 2008)'
_exptl_crystal_colour Colourless
_exptl_crystal_density_diffrn 1.316
_exptl_crystal_density_method 'not measured'
_exptl_crystal_description Plate
_exptl_crystal_F_000 1248
_exptl_crystal_recrystallization_method CHCl3/EtOH
_exptl_crystal_size_max 0.70
_exptl_crystal_size_mid 0.40
_exptl_crystal_size_min 0.03
_refine_diff_density_max 0.343
_refine_diff_density_min -0.259
_refine_diff_density_rms 0.071
_refine_ls_extinction_method none
_refine_ls_goodness_of_fit_ref 1.068
_refine_ls_hydrogen_treatment refall
_refine_ls_matrix_type full
_refine_ls_number_parameters 271
_refine_ls_number_reflns 3286
_refine_ls_number_restraints 0
_refine_ls_restrained_S_all 1.068
_refine_ls_R_factor_all 0.1129
_refine_ls_R_factor_gt 0.0607
_refine_ls_shift/su_max 0.000
_refine_ls_shift/su_mean 0.000
_refine_ls_structure_factor_coef Fsqd
_refine_ls_weighting_details 'calc w=1/[\s^2^(Fo^2^)+(0.0675P)^2^+2.1052P] where P=(Fo^2^+2Fc^2^)/3'
_refine_ls_weighting_scheme calc
_refine_ls_wR_factor_gt 0.1353
_refine_ls_wR_factor_ref 0.1642
_reflns_number_gt 2032
_reflns_number_total 3286
_reflns_threshold_expression 'I > 2\s(I)'
_cod_data_source_file ol501102b_si_004.cif
_cod_data_source_block ac131171
_cod_depositor_comments 'Adding full bibliography for 1515988--1515991.cif.'
_cod_original_cell_volume 2970.3(17)
_cod_original_sg_symbol_Hall '-P 2ac 2ab '
_cod_database_code 1515988

loop_
_symmetry_equiv_pos_as_xyz
'x, y, z'
'-x+1/2, -y, z+1/2'
'-x, y+1/2, -z+1/2'
'x+1/2, -y+1/2, -z'
'-x, -y, -z'
'x-1/2, y, -z-1/2'
'x, -y-1/2, z-1/2'
'-x-1/2, y-1/2, z'

loop_
_atom_site_label
_atom_site_type_symbol
_atom_site_fract_x
_atom_site_fract_y
_atom_site_fract_z
_atom_site_U_iso_or_equiv
_atom_site_adp_type
_atom_site_occupancy
_atom_site_symmetry_multiplicity
_atom_site_calc_flag
N1 N 0.93291(19) 0.0078(2) 0.59756(7) 0.0271(5) Uani 1 1 d
C2 C 0.8518(2) 0.1106(3) 0.59171(9) 0.0269(6) Uani 1 1 d
C3 C 0.8629(3) 0.1989(3) 0.54538(9) 0.0281(6) Uani 1 1 d
N4 N 0.85855(18) 0.1195(2) 0.49987(7) 0.0259(5) Uani 1 1 d
C5 C 0.9581(2) 0.1125(2) 0.46977(9) 0.0240(5) Uani 1 1 d
C6 C 0.9536(2) 0.0046(3) 0.42943(9) 0.0256(5) Uani 1 1 d
C7 C 0.9160(3) -0.0881(3) 0.63877(10) 0.0307(6) Uani 1 1 d
C8 C 1.0010(2) -0.0581(3) 0.68119(10) 0.0314(6) Uani 1 1 d
C9 C 1.0987(3) -0.1425(4) 0.69260(12) 0.0515(9) Uani 1 1 d
C10 C 1.1780(3) -0.1125(5) 0.73136(14) 0.0670(12) Uani 1 1 d
C11 C 1.1610(3) 0.0021(5) 0.75889(13) 0.0622(11) Uani 1 1 d
C12 C 1.0652(3) 0.0862(4) 0.74790(12) 0.0481(8) Uani 1 1 d
C13 C 0.9864(3) 0.0576(3) 0.70952(11) 0.0386(7) Uani 1 1 d
C14 C 0.7461(2) 0.0402(3) 0.49191(10) 0.0298(6) Uani 1 1 d
C15 C 0.6727(2) 0.0737(3) 0.44617(9) 0.0266(6) Uani 1 1 d
C16 C 0.6958(2) 0.1856(3) 0.41663(10) 0.0299(6) Uani 1 1 d
C17 C 0.6276(3) 0.2094(3) 0.37446(10) 0.0349(7) Uani 1 1 d
C18 C 0.5338(3) 0.1233(3) 0.36113(12) 0.0409(7) Uani 1 1 d
C19 C 0.5083(3) 0.0130(3) 0.39064(12) 0.0415(7) Uani 1 1 d
C20 C 0.5770(2) -0.0113(3) 0.43265(11) 0.0334(6) Uani 1 1 d
O1 O 0.76890(17) 0.1323(2) 0.62140(6) 0.0373(5) Uani 1 1 d
O2 O 1.04899(15) 0.18469(18) 0.47504(6) 0.0295(4) Uani 1 1 d
H3A H 0.785(3) 0.251(3) 0.5471(10) 0.035(7) Uiso 1 1 d
H3B H 0.942(3) 0.245(3) 0.5465(10) 0.033(7) Uiso 1 1 d
H6A H 0.885(2) 0.024(3) 0.4034(9) 0.028(7) Uiso 1 1 d
H6B H 0.929(2) -0.079(3) 0.4452(8) 0.019(6) Uiso 1 1 d
H7A H 0.830(2) -0.086(2) 0.6474(8) 0.018(6) Uiso 1 1 d
H7B H 0.935(3) -0.175(3) 0.6239(10) 0.036(8) Uiso 1 1 d
H9 H 1.113(4) -0.222(4) 0.6703(15) 0.085(13) Uiso 1 1 d
H10 H 1.250(4) -0.163(4) 0.7382(14) 0.083(12) Uiso 1 1 d
H11 H 1.216(3) 0.026(4) 0.7865(13) 0.068(11) Uiso 1 1 d
H12 H 1.048(3) 0.153(4) 0.7686(14) 0.078(13) Uiso 1 1 d
H13 H 0.918(3) 0.114(4) 0.7027(12) 0.063(10) Uiso 1 1 d
H14A H 0.694(2) 0.053(3) 0.5219(9) 0.017(6) Uiso 1 1 d
H14B H 0.768(3) -0.061(4) 0.4913(11) 0.053(9) Uiso 1 1 d
H16 H 0.761(3) 0.239(3) 0.4233(10) 0.039(8) Uiso 1 1 d
H17 H 0.652(3) 0.288(3) 0.3528(11) 0.053(9) Uiso 1 1 d
H18 H 0.487(3) 0.139(3) 0.3322(11) 0.044(8) Uiso 1 1 d
H19 H 0.439(3) -0.042(3) 0.3813(10) 0.034(7) Uiso 1 1 d
H20 H 0.560(3) -0.088(3) 0.4533(11) 0.042(8) Uiso 1 1 d

loop_
_atom_site_aniso_label
_atom_site_aniso_U_11
_atom_site_aniso_U_22
_atom_site_aniso_U_33
_atom_site_aniso_U_23
_atom_site_aniso_U_13
_atom_site_aniso_U_12
N1 0.0301(11) 0.0219(11) 0.0292(11) 0.0021(9) 0.0017(9) 0.0010(9)
C2 0.0239(13) 0.0241(14) 0.0328(14) -0.0024(11) -0.0029(11) -0.0008(10)
C3 0.0306(14) 0.0229(14) 0.0308(14) -0.0001(11) -0.0018(11) 0.0054(11)
N4 0.0251(11) 0.0234(12) 0.0292(11) 0.0018(9) -0.0011(8) 0.0022(9)
C5 0.0243(12) 0.0189(13) 0.0289(12) 0.0037(10) -0.0034(10) 0.0022(10)
C6 0.0271(13) 0.0195(13) 0.0302(13) 0.0013(11) 0.0003(11) -0.0002(10)
C7 0.0367(15) 0.0212(15) 0.0343(14) 0.0047(12) 0.0028(12) -0.0015(11)
C8 0.0309(14) 0.0316(15) 0.0317(13) 0.0084(12) 0.0058(11) -0.0009(12)
C9 0.0494(19) 0.058(2) 0.0472(19) 0.0111(17) 0.0034(15) 0.0179(17)
C10 0.047(2) 0.096(3) 0.058(2) 0.018(2) -0.0058(18) 0.025(2)
C11 0.044(2) 0.100(3) 0.0432(19) 0.013(2) -0.0072(16) -0.012(2)
C12 0.051(2) 0.053(2) 0.0409(17) -0.0006(17) 0.0008(15) -0.0150(16)
C13 0.0399(16) 0.0380(18) 0.0379(16) 0.0046(14) 0.0019(13) -0.0048(14)
C14 0.0260(13) 0.0281(16) 0.0354(15) 0.0023(12) 0.0011(11) -0.0032(11)
C15 0.0222(12) 0.0228(14) 0.0348(14) -0.0025(11) 0.0010(10) 0.0044(10)
C16 0.0290(14) 0.0206(14) 0.0400(15) -0.0033(12) -0.0008(11) 0.0003(11)
C17 0.0362(15) 0.0303(16) 0.0382(16) -0.0006(13) -0.0035(12) 0.0081(12)
C18 0.0373(16) 0.0420(19) 0.0434(16) -0.0077(15) -0.0119(13) 0.0110(14)
C19 0.0338(16) 0.0334(18) 0.0574(19) -0.0122(15) -0.0112(14) -0.0016(12)
C20 0.0266(13) 0.0236(15) 0.0500(17) -0.0035(13) -0.0006(12) 0.0003(11)
O1 0.0322(10) 0.0400(12) 0.0395(11) 0.0010(9) 0.0049(8) 0.0064(9)
O2 0.0297(10) 0.0225(10) 0.0365(10) 0.0025(8) -0.0022(8) -0.0021(8)

loop_
_atom_type_symbol
_atom_type_description
_atom_type_scat_dispersion_real
_atom_type_scat_dispersion_imag
_atom_type_scat_source
C C 0.0033 0.0016 'International Tables Vol C Tables 4.2.6.8 and 6.1.1.4'
H H 0.0000 0.0000 'International Tables Vol C Tables 4.2.6.8 and 6.1.1.4'
N N 0.0061 0.0033 'International Tables Vol C Tables 4.2.6.8 and 6.1.1.4'
O O 0.0106 0.0060 'International Tables Vol C Tables 4.2.6.8 and 6.1.1.4'

loop_
_geom_angle_atom_site_label_1
_geom_angle_atom_site_label_2
_geom_angle_atom_site_label_3
_geom_angle
_geom_angle_site_symmetry_1
_geom_angle_site_symmetry_3
C2 N1 C6 124.1(2) . 5_756
C2 N1 C7 119.5(2) . .
C6 N1 C7 115.7(2) 5_756 .
O1 C2 N1 122.1(2) . .
O1 C2 C3 119.5(2) . .
N1 C2 C3 118.3(2) . .
N4 C3 C2 112.1(2) . .
N4 C3 H3A 107.0(16) . .
C2 C3 H3A 101.1(16) . .
N4 C3 H3B 107.9(16) . .
C2 C3 H3B 108.3(16) . .
H3A C3 H3B 120(2) . .
C5 N4 C3 120.5(2) . .
C5 N4 C14 123.1(2) . .
C3 N4 C14 116.1(2) . .
O2 C5 N4 122.7(2) . .
O2 C5 C6 121.2(2) . .
N4 C5 C6 116.1(2) . .
N1 C6 C5 113.3(2) 5_756 .
N1 C6 H6A 106.5(14) 5_756 .
C5 C6 H6A 112.1(14) . .
N1 C6 H6B 112.6(14) 5_756 .
C5 C6 H6B 107.1(14) . .
H6A C6 H6B 105(2) . .
N1 C7 C8 111.8(2) . .
N1 C7 H7A 106.7(14) . .
C8 C7 H7A 113.9(14) . .
N1 C7 H7B 103.7(16) . .
C8 C7 H7B 111.1(16) . .
H7A C7 H7B 109(2) . .
C9 C8 C13 117.7(3) . .
C9 C8 C7 121.3(3) . .
C13 C8 C7 121.0(3) . .
C8 C9 C10 120.8(4) . .
C8 C9 H9 117(2) . .
C10 C9 H9 122(2) . .
C11 C10 C9 120.3(3) . .
C11 C10 H10 117(3) . .
C9 C10 H10 123(2) . .
C12 C11 C10 119.4(3) . .
C12 C11 H11 119(2) . .
C10 C11 H11 122(2) . .
C11 C12 C13 120.7(4) . .
C11 C12 H12 118(3) . .
C13 C12 H12 120(3) . .
C12 C13 C8 121.1(3) . .
C12 C13 H13 121(2) . .
C8 C13 H13 118(2) . .
N4 C14 C15 116.1(2) . .
N4 C14 H14A 106.3(14) . .
C15 C14 H14A 109.9(13) . .
N4 C14 H14B 109.8(18) . .
C15 C14 H14B 108.8(17) . .
H14A C14 H14B 105(2) . .
C20 C15 C16 118.0(2) . .
C20 C15 C14 118.5(2) . .
C16 C15 C14 123.5(2) . .
C17 C16 C15 121.0(3) . .
C17 C16 H16 118.9(19) . .
C15 C16 H16 119.9(19) . .
C18 C17 C16 120.4(3) . .
C18 C17 H17 121.1(18) . .
C16 C17 H17 118.4(18) . .
C17 C18 C19 119.3(3) . .
C17 C18 H18 120.8(19) . .
C19 C18 H18 119.9(19) . .
C20 C19 C18 120.4(3) . .
C20 C19 H19 122.5(16) . .
C18 C19 H19 117.0(16) . .
C19 C20 C15 120.9(3) . .
C19 C20 H20 120.9(17) . .
C15 C20 H20 118.2(17) . .

loop_
_geom_bond_atom_site_label_1
_geom_bond_atom_site_label_2
_geom_bond_distance
_geom_bond_site_symmetry_2
N1 C2 1.366(3) .
N1 C6 1.445(3) 5_756
N1 C7 1.487(3) .
C2 O1 1.232(3) .
C2 C3 1.544(4) .
C3 N4 1.472(3) .
C3 H3A 0.99(3) .
C3 H3B 0.98(3) .
N4 C5 1.363(3) .
N4 C14 1.477(3) .
C5 O2 1.235(3) .
C5 C6 1.539(4) .
C6 N1 1.445(3) 5_756
C6 H6A 1.05(3) .
C6 H6B 0.97(3) .
C7 C8 1.511(4) .
C7 H7A 0.97(2) .
C7 H7B 0.98(3) .
C8 C9 1.395(4) .
C8 C13 1.399(4) .
C9 C10 1.397(5) .
C9 H9 1.01(4) .
C10 C11 1.382(6) .
C10 H10 0.96(4) .
C11 C12 1.375(5) .
C11 H11 0.99(4) .
C12 C13 1.383(4) .
C12 H12 0.89(4) .
C13 H13 0.96(4) .
C14 C15 1.518(4) .
C14 H14A 1.00(2) .
C14 H14B 1.04(4) .
C15 C20 1.396(4) .
C15 C16 1.401(4) .
C16 C17 1.388(4) .
C16 H16 0.91(3) .
C17 C18 1.386(4) .
C17 H17 1.01(3) .
C18 C19 1.393(5) .
C18 H18 0.95(3) .
C19 C20 1.388(4) .
C19 H19 0.97(3) .
C20 H20 0.97(3) .
